data_7016174
loop_
_publ_author_name
'Oztopcu, Ozg\"ur'
'Mereiter, Kurt'
'Puchberger, Michael'
'Kirchner, Karl A.'

_publ_section_title
;
 Tri- and tetracoordinate copper(i) complexes bearing bidentate
 soft/hard SN and SeN ligands based on 2-aminopyridine.
;
_journal_issue 26
_journal_name_full 'Dalton transactions (Cambridge, England : 2003)'
_journal_page_first 7008
_journal_page_last 7021
_journal_paper_doi 10.1039/c1dt10377f
_journal_volume 40
_journal_year 2011
_chemical_formula_moiety 'C22 H38 Cu N4 P2 S2, F6 P'
_chemical_formula_sum 'C22 H38 Cu F6 N4 P3 S2'
_chemical_formula_weight 693.13
_chemical_name_common '1476 (Cu(SPN-iPr)2)PF6 at 100K'
_chemical_name_systematic
;
?
;
_space_group_IT_number 7
_symmetry_cell_setting monoclinic
_symmetry_space_group_name_Hall 'P -2yac'
_symmetry_space_group_name_H-M 'P 1 n 1'
_atom_sites_solution_hydrogens geom
_atom_sites_solution_primary direct
_atom_sites_solution_secondary difmap
_audit_creation_method SHELXL-97
_cell_angle_alpha 90.00
_cell_angle_beta 101.9530(10)
_cell_angle_gamma 90.00
_cell_formula_units_Z 2
_cell_length_a 7.8770(6)
_cell_length_b 13.3222(10)
_cell_length_c 14.8577(11)
_cell_measurement_reflns_used 8949
_cell_measurement_temperature 100(2)
_cell_measurement_theta_max 30.04
_cell_measurement_theta_min 2.72
_cell_volume 1525.3(2)
_computing_cell_refinement 'Bruker SAINT'
_computing_data_collection 'Bruker SMART'
_computing_data_reduction 'Bruker SAINT, SADABS, XPREP'
_computing_molecular_graphics 'Bruker SHELXTL'
_computing_publication_material 'Bruker SHELXTL'
_computing_structure_refinement 'SHELXL-97 (Sheldrick, 2008)'
_computing_structure_solution 'SHELXS-97 (Sheldrick, 2008)'
_diffrn_ambient_temperature 100(2)
_diffrn_measured_fraction_theta_full 0.994
_diffrn_measured_fraction_theta_max 0.994
_diffrn_measurement_device_type 'Bruker Smart APEX CCD'
_diffrn_measurement_method '\f and \w scans'
_diffrn_radiation_monochromator graphite
_diffrn_radiation_source 'fine-focus sealed tube'
_diffrn_radiation_type MoK\a
_diffrn_radiation_wavelength 0.71073
_diffrn_reflns_av_R_equivalents 0.0251
_diffrn_reflns_av_sigmaI/netI 0.0340
_diffrn_reflns_limit_h_max 9
_diffrn_reflns_limit_h_min -11
_diffrn_reflns_limit_k_max 18
_diffrn_reflns_limit_k_min -18
_diffrn_reflns_limit_l_max 20
_diffrn_reflns_limit_l_min -20
_diffrn_reflns_number 13666
_diffrn_reflns_theta_full 30.00
_diffrn_reflns_theta_max 30.00
_diffrn_reflns_theta_min 2.07
_diffrn_standards_decay_% 0
_exptl_absorpt_coefficient_mu 1.067
_exptl_absorpt_correction_T_max 1.00
_exptl_absorpt_correction_T_min 0.76
_exptl_absorpt_correction_type multi-scan
_exptl_absorpt_process_details 'program SADABS'
_exptl_crystal_colour colourless
_exptl_crystal_density_diffrn 1.509
_exptl_crystal_density_method 'not measured'
_exptl_crystal_description block
_exptl_crystal_F_000 716
_exptl_crystal_size_max 0.45
_exptl_crystal_size_mid 0.36
_exptl_crystal_size_min 0.30
_refine_diff_density_max 1.823
_refine_diff_density_min -0.979
_refine_diff_density_rms 0.115
_refine_ls_abs_structure_details 'Flack (1983), 2063 Friedel pairs'
_refine_ls_abs_structure_Flack 0.001(8)
_refine_ls_extinction_method none
_refine_ls_goodness_of_fit_ref 1.055
_refine_ls_hydrogen_treatment constr
_refine_ls_matrix_type full
_refine_ls_number_parameters 351
_refine_ls_number_reflns 6486
_refine_ls_number_restraints 0
_refine_ls_restrained_S_all 1.062
_refine_ls_R_factor_all 0.0421
_refine_ls_R_factor_gt 0.0396
_refine_ls_shift/su_max 0.001
_refine_ls_shift/su_mean 0.000
_refine_ls_structure_factor_coef Fsqd
_refine_ls_weighting_details 'calc w=1/[\s^2^(Fo^2^)+(0.0799P)^2^+0.0469P] where P=(Fo^2^+2Fc^2^)/3'
_refine_ls_weighting_scheme calc
_refine_ls_wR_factor_gt 0.1020
_refine_ls_wR_factor_ref 0.1049
_reflns_number_gt 6136
_reflns_number_total 6486
_reflns_threshold_expression >2sigma(I)
_cod_data_source_file c1dt10377f.txt
_cod_data_source_block 8b-1476
_cod_depositor_comments
;
The following automatic conversions were performed:

'_symmetry_cell_setting' value 'Monoclinic' changed to 'monoclinic'
according to /home/saulius/struct/CIF-dictionaries/cif_core.dic
dictionary named 'cif_core.dic' version 2.4.1 from 2010-06-29.

Automatic conversion script
Id: cif_fix_values 1715 2011-07-08 13:25:40Z adriana 
;
_cod_original_sg_symbol_H-M Pn
_cod_database_code 7016174

loop_
_symmetry_equiv_pos_as_xyz
'x, y, z'
'x+1/2, -y, z+1/2'

loop_
_atom_site_label
_atom_site_type_symbol
_atom_site_fract_x
_atom_site_fract_y
_atom_site_fract_z
_atom_site_U_iso_or_equiv
_atom_site_adp_type
_atom_site_occupancy
_atom_site_symmetry_multiplicity
_atom_site_calc_flag
_atom_site_refinement_flags
_atom_site_disorder_assembly
_atom_site_disorder_group
Cu1 Cu 0.50018(7) 0.49740(2) 0.50016(4) 0.01871(9) Uani 1 1 d . . .
S1 S 0.70629(8) 0.61481(4) 0.49769(5) 0.01966(13) Uani 1 1 d D . .
P1 P 0.53886(8) 0.72794(4) 0.48529(4) 0.01534(13) Uani 1 1 d D . .
N1 N 0.2842(2) 0.57185(14) 0.53760(13) 0.0184(4) Uani 1 1 d D . .
N2 N 0.4161(2) 0.73027(13) 0.56493(13) 0.0190(4) Uani 1 1 d D . .
H2N H 0.4266 0.7846 0.5994 0.023 Uiso 1 1 calc R . .
C1 C 0.2997(3) 0.65881(15) 0.58456(14) 0.0174(5) Uani 1 1 d D . .
C2 C 0.2061(3) 0.67987(18) 0.65264(16) 0.0230(5) Uani 1 1 d D . .
H2 H 0.2183 0.7427 0.6835 0.028 Uiso 1 1 calc R . .
C3 C 0.0954(3) 0.60711(18) 0.67399(17) 0.0251(6) Uani 1 1 d D . .
H3 H 0.0337 0.6183 0.7217 0.030 Uiso 1 1 calc R . .
C4 C 0.0753(3) 0.51697(19) 0.62462(18) 0.0241(6) Uani 1 1 d D . .
H4 H -0.0021 0.4666 0.6369 0.029 Uiso 1 1 calc R . .
C5 C 0.1705(3) 0.50327(15) 0.55799(17) 0.0205(6) Uani 1 1 d D . .
H5 H 0.1558 0.4423 0.5242 0.025 Uiso 1 1 calc R . .
C6 C 0.6536(2) 0.84774(15) 0.50711(14) 0.0211(5) Uani 1 1 d D . .
H6 H 0.5657 0.9023 0.5052 0.025 Uiso 1 1 calc R . .
C7 C 0.7566(4) 0.8687(2) 0.43244(19) 0.0306(6) Uani 1 1 d D . .
H7A H 0.8253 0.9300 0.4478 0.046 Uiso 1 1 calc R . .
H7B H 0.6763 0.8774 0.3731 0.046 Uiso 1 1 calc R . .
H7C H 0.8344 0.8121 0.4286 0.046 Uiso 1 1 calc R . .
C8 C 0.7742(3) 0.8478(2) 0.60319(17) 0.0284(6) Uani 1 1 d D . .
H8A H 0.8671 0.7985 0.6046 0.043 Uiso 1 1 calc R . .
H8B H 0.7072 0.8302 0.6496 0.043 Uiso 1 1 calc R . .
H8C H 0.8250 0.9147 0.6164 0.043 Uiso 1 1 calc R . .
C9 C 0.3833(2) 0.72912(15) 0.37483(14) 0.0205(5) Uani 1 1 d D . .
H9 H 0.2931 0.6779 0.3802 0.025 Uiso 1 1 calc R . .
C10 C 0.4604(4) 0.6966(2) 0.29306(15) 0.0310(7) Uani 1 1 d D . .
H10A H 0.3665 0.6845 0.2396 0.047 Uiso 1 1 calc R . .
H10B H 0.5276 0.6349 0.3087 0.047 Uiso 1 1 calc R . .
H10C H 0.5365 0.7497 0.2785 0.047 Uiso 1 1 calc R . .
C11 C 0.2879(4) 0.83021(18) 0.35948(19) 0.0316(7) Uani 1 1 d D . .
H11A H 0.3713 0.8837 0.3551 0.047 Uiso 1 1 calc R . .
H11B H 0.2319 0.8440 0.4112 0.047 Uiso 1 1 calc R . .
H11C H 0.1998 0.8275 0.3023 0.047 Uiso 1 1 calc R . .
S2 S 0.40407(9) 0.37618(4) 0.39445(5) 0.01964(14) Uani 1 1 d D . .
P2 P 0.51056(7) 0.26624(4) 0.47759(4) 0.01508(14) Uani 1 1 d D . .
N3 N 0.5558(3) 0.42335(14) 0.63255(11) 0.0187(4) Uani 1 1 d D . .
N4 N 0.4518(2) 0.26418(13) 0.57990(12) 0.0177(4) Uani 1 1 d D . .
H4N H 0.3962 0.2100 0.5915 0.021 Uiso 1 1 calc R . .
C12 C 0.4793(3) 0.33689(15) 0.64901(13) 0.0169(5) Uani 1 1 d D . .
C13 C 0.4276(3) 0.31681(17) 0.73155(14) 0.0198(5) Uani 1 1 d D . .
H13 H 0.3729 0.2551 0.7405 0.024 Uiso 1 1 calc R . .
C14 C 0.4577(3) 0.38897(18) 0.80012(15) 0.0230(5) Uani 1 1 d D . .
H14 H 0.4213 0.3782 0.8565 0.028 Uiso 1 1 calc R . .
C15 C 0.5422(4) 0.47793(19) 0.78541(15) 0.0234(5) Uani 1 1 d D . .
H15 H 0.5670 0.5279 0.8319 0.028 Uiso 1 1 calc R . .
C16 C 0.5886(3) 0.49129(15) 0.70219(16) 0.0202(5) Uani 1 1 d D . .
H16 H 0.6471 0.5515 0.6927 0.024 Uiso 1 1 calc R . .
C17 C 0.4332(3) 0.14391(15) 0.43088(14) 0.0197(5) Uani 1 1 d D . .
H17 H 0.4784 0.0917 0.4782 0.024 Uiso 1 1 calc R . .
C18 C 0.5028(4) 0.12053(18) 0.34445(17) 0.0256(6) Uani 1 1 d D . .
H18A H 0.6279 0.1082 0.3615 0.038 Uiso 1 1 calc R . .
H18B H 0.4805 0.1777 0.3021 0.038 Uiso 1 1 calc R . .
H18C H 0.4444 0.0608 0.3143 0.038 Uiso 1 1 calc R . .
C19 C 0.2334(3) 0.13934(19) 0.4106(2) 0.0263(6) Uani 1 1 d D . .
H19A H 0.1864 0.1864 0.3610 0.040 Uiso 1 1 calc R . .
H19B H 0.1915 0.1576 0.4660 0.040 Uiso 1 1 calc R . .
H19C H 0.1952 0.0711 0.3917 0.040 Uiso 1 1 calc R . .
C20 C 0.7485(2) 0.27149(15) 0.50589(15) 0.0214(5) Uani 1 1 d D . .
H20 H 0.7795 0.3255 0.5532 0.026 Uiso 1 1 calc R . .
C21 C 0.8300(3) 0.3022(2) 0.42512(18) 0.0299(6) Uani 1 1 d D . .
H21A H 0.9535 0.3166 0.4476 0.045 Uiso 1 1 calc R . .
H21B H 0.7715 0.3623 0.3957 0.045 Uiso 1 1 calc R . .
H21C H 0.8172 0.2473 0.3803 0.045 Uiso 1 1 calc R . .
C22 C 0.8244(3) 0.17380(19) 0.55247(19) 0.0289(6) Uani 1 1 d D . .
H22A H 0.8092 0.1196 0.5070 0.043 Uiso 1 1 calc R . .
H22B H 0.7643 0.1565 0.6018 0.043 Uiso 1 1 calc R . .
H22C H 0.9484 0.1831 0.5783 0.043 Uiso 1 1 calc R . .
P3 P 0.34312(12) 0.99668(5) 0.67554(6) 0.01859(15) Uani 1 1 d . . .
F1 F 0.4354(3) 0.89049(12) 0.70664(13) 0.0312(4) Uani 1 1 d . . .
F2 F 0.2520(3) 1.10337(13) 0.64292(14) 0.0302(4) Uani 1 1 d . . .
F3 F 0.2939(3) 0.95699(14) 0.57161(12) 0.0384(5) Uani 1 1 d . . .
F4 F 0.3975(3) 1.03644(18) 0.77819(14) 0.0435(5) Uani 1 1 d . . .
F5 F 0.5224(3) 1.03931(15) 0.65520(17) 0.0392(5) Uani 1 1 d . . .
F6 F 0.1656(3) 0.95485(18) 0.69351(17) 0.0444(5) Uani 1 1 d . . .

loop_
_atom_site_aniso_label
_atom_site_aniso_U_11
_atom_site_aniso_U_22
_atom_site_aniso_U_33
_atom_site_aniso_U_23
_atom_site_aniso_U_13
_atom_site_aniso_U_12
Cu1 0.02017(16) 0.01507(15) 0.02030(16) -0.00004(10) 0.00288(11) 0.00094(11)
S1 0.0162(3) 0.0188(3) 0.0234(3) 0.0028(2) 0.0028(2) 0.0021(2)
P1 0.0151(3) 0.0139(3) 0.0158(3) 0.0003(2) 0.0004(2) -0.0005(2)
N1 0.0159(9) 0.0156(9) 0.0220(10) 0.0020(8) 0.0003(7) -0.0008(8)
N2 0.0208(11) 0.0169(10) 0.0206(10) -0.0035(8) 0.0074(8) -0.0012(8)
C1 0.0166(11) 0.0156(10) 0.0183(10) 0.0013(8) -0.0002(8) 0.0030(9)
C2 0.0203(12) 0.0250(13) 0.0230(12) -0.0030(10) 0.0031(9) 0.0007(10)
C3 0.0208(13) 0.0322(15) 0.0233(12) 0.0004(11) 0.0070(10) 0.0017(11)
C4 0.0163(12) 0.0257(13) 0.0289(14) 0.0045(11) 0.0017(10) -0.0007(10)
C5 0.0162(12) 0.0182(13) 0.0252(13) 0.0030(9) 0.0001(10) -0.0018(9)
C6 0.0197(12) 0.0186(12) 0.0246(12) -0.0010(9) 0.0034(9) -0.0043(10)
C7 0.0296(15) 0.0285(14) 0.0348(15) -0.0002(12) 0.0089(12) -0.0082(12)
C8 0.0224(13) 0.0293(14) 0.0294(14) -0.0063(11) -0.0040(11) -0.0066(11)
C9 0.0177(12) 0.0204(12) 0.0201(11) 0.0011(9) -0.0035(9) -0.0019(9)
C10 0.0309(15) 0.0388(17) 0.0203(12) -0.0022(11) -0.0018(11) -0.0007(13)
C11 0.0268(14) 0.0250(13) 0.0361(15) 0.0060(12) -0.0091(12) 0.0039(12)
S2 0.0223(3) 0.0184(3) 0.0161(3) 0.0009(2) -0.0009(2) 0.0043(2)
P2 0.0155(3) 0.0140(3) 0.0143(3) -0.0004(2) -0.0001(2) 0.0016(2)
N3 0.0193(10) 0.0165(10) 0.0176(9) -0.0007(8) -0.0023(7) 0.0011(8)
N4 0.0216(10) 0.0158(9) 0.0155(9) -0.0008(7) 0.0035(7) -0.0014(8)
C12 0.0136(10) 0.0162(11) 0.0182(11) -0.0001(8) -0.0026(8) 0.0038(8)
C13 0.0201(12) 0.0209(12) 0.0182(11) 0.0000(9) 0.0035(9) -0.0003(10)
C14 0.0229(13) 0.0278(14) 0.0176(11) -0.0025(9) 0.0022(9) 0.0000(10)
C15 0.0210(12) 0.0258(12) 0.0211(12) -0.0052(10) -0.0006(10) 0.0012(11)
C16 0.0198(13) 0.0184(12) 0.0196(12) -0.0019(8) -0.0023(10) -0.0002(9)
C17 0.0228(12) 0.0178(11) 0.0172(11) -0.0035(9) 0.0008(9) 0.0009(10)
C18 0.0330(15) 0.0221(13) 0.0213(12) -0.0063(10) 0.0051(11) 0.0004(11)
C19 0.0209(13) 0.0261(13) 0.0292(13) -0.0036(11) -0.0015(10) -0.0017(11)
C20 0.0162(11) 0.0235(12) 0.0226(12) -0.0011(9) -0.0008(9) 0.0021(9)
C21 0.0205(13) 0.0364(16) 0.0327(15) 0.0010(12) 0.0054(11) -0.0033(12)
C22 0.0233(14) 0.0294(14) 0.0302(14) 0.0016(11) -0.0029(11) 0.0092(12)
P3 0.0203(3) 0.0170(3) 0.0187(3) -0.0025(2) 0.0045(2) -0.0029(2)
F1 0.0410(11) 0.0232(8) 0.0267(9) 0.0013(7) 0.0006(7) 0.0012(8)
F2 0.0250(9) 0.0227(8) 0.0421(10) 0.0011(7) 0.0051(7) 0.0032(7)
F3 0.0586(13) 0.0323(10) 0.0201(8) -0.0054(7) -0.0016(8) 0.0033(10)
F4 0.0489(13) 0.0508(13) 0.0263(9) -0.0174(9) -0.0024(8) 0.0086(11)
F5 0.0236(9) 0.0339(11) 0.0634(14) 0.0057(10) 0.0167(9) -0.0011(8)
F6 0.0279(10) 0.0491(14) 0.0577(14) 0.0154(11) 0.0126(9) -0.0104(10)

loop_
_atom_type_symbol
_atom_type_description
_atom_type_scat_dispersion_real
_atom_type_scat_dispersion_imag
_atom_type_scat_source
C C 0.0033 0.0016 'International Tables Vol C Tables 4.2.6.8 and 6.1.1.4'
H H 0.0000 0.0000 'International Tables Vol C Tables 4.2.6.8 and 6.1.1.4'
N N 0.0061 0.0033 'International Tables Vol C Tables 4.2.6.8 and 6.1.1.4'
F F 0.0171 0.0103 'International Tables Vol C Tables 4.2.6.8 and 6.1.1.4'
P P 0.1023 0.0942 'International Tables Vol C Tables 4.2.6.8 and 6.1.1.4'
S S 0.1246 0.1234 'International Tables Vol C Tables 4.2.6.8 and 6.1.1.4'
Cu Cu 0.3201 1.2651 'International Tables Vol C Tables 4.2.6.8 and 6.1.1.4'

loop_
_geom_angle_atom_site_label_1
_geom_angle_atom_site_label_2
_geom_angle_atom_site_label_3
_geom_angle
_geom_angle_site_symmetry_1
_geom_angle_site_symmetry_3
_geom_angle_publ_flag
N1 Cu1 N3 89.84(9) . . ?
N1 Cu1 S1 107.21(5) . . ?
N3 Cu1 S1 108.63(5) . . ?
N1 Cu1 S2 109.90(5) . . ?
N3 Cu1 S2 106.29(5) . . ?
S1 Cu1 S2 128.22(4) . . ?
P1 S1 Cu1 93.51(3) . . ?
N2 P1 C6 101.23(9) . . ?
N2 P1 C9 104.80(9) . . ?
C6 P1 C9 111.41(9) . . ?
N2 P1 S1 114.69(7) . . ?
C6 P1 S1 110.58(7) . . ?
C9 P1 S1 113.41(7) . . ?
C1 N1 C5 117.21(18) . . ?
C1 N1 Cu1 122.85(14) . . ?
C5 N1 Cu1 110.08(15) . . ?
C1 N2 P1 129.47(14) . . ?
C1 N2 H2N 115.3 . . ?
P1 N2 H2N 115.3 . . ?
N1 C1 N2 118.22(18) . . ?
N1 C1 C2 122.92(18) . . ?
N2 C1 C2 118.86(18) . . ?
C3 C2 C1 118.50(19) . . ?
C3 C2 H2 120.8 . . ?
C1 C2 H2 120.8 . . ?
C2 C3 C4 119.3(2) . . ?
C2 C3 H3 120.4 . . ?
C4 C3 H3 120.4 . . ?
C5 C4 C3 118.24(19) . . ?
C5 C4 H4 120.9 . . ?
C3 C4 H4 120.9 . . ?
N1 C5 C4 123.79(19) . . ?
N1 C5 H5 118.1 . . ?
C4 C5 H5 118.1 . . ?
C7 C6 C8 110.68(18) . . ?
C7 C6 P1 110.33(15) . . ?
C8 C6 P1 110.57(14) . . ?
C7 C6 H6 108.4 . . ?
C8 C6 H6 108.4 . . ?
P1 C6 H6 108.4 . . ?
C6 C7 H7A 109.5 . . ?
C6 C7 H7B 109.5 . . ?
H7A C7 H7B 109.5 . . ?
C6 C7 H7C 109.5 . . ?
H7A C7 H7C 109.5 . . ?
H7B C7 H7C 109.5 . . ?
C6 C8 H8A 109.5 . . ?
C6 C8 H8B 109.5 . . ?
H8A C8 H8B 109.5 . . ?
C6 C8 H8C 109.5 . . ?
H8A C8 H8C 109.5 . . ?
H8B C8 H8C 109.5 . . ?
C10 C9 C11 113.12(19) . . ?
C10 C9 P1 114.02(14) . . ?
C11 C9 P1 110.85(14) . . ?
C10 C9 H9 106.0 . . ?
C11 C9 H9 106.0 . . ?
P1 C9 H9 106.0 . . ?
C9 C10 H10A 109.5 . . ?
C9 C10 H10B 109.5 . . ?
H10A C10 H10B 109.5 . . ?
C9 C10 H10C 109.5 . . ?
H10A C10 H10C 109.5 . . ?
H10B C10 H10C 109.5 . . ?
C9 C11 H11A 109.5 . . ?
C9 C11 H11B 109.5 . . ?
H11A C11 H11B 109.5 . . ?
C9 C11 H11C 109.5 . . ?
H11A C11 H11C 109.5 . . ?
H11B C11 H11C 109.5 . . ?
P2 S2 Cu1 93.26(3) . . ?
N4 P2 C17 101.34(9) . . ?
N4 P2 C20 104.67(9) . . ?
C17 P2 C20 111.46(9) . . ?
N4 P2 S2 114.53(7) . . ?
C17 P2 S2 110.92(7) . . ?
C20 P2 S2 113.21(7) . . ?
C12 N3 C16 116.98(18) . . ?
C12 N3 Cu1 122.80(12) . . ?
C16 N3 Cu1 111.07(14) . . ?
C12 N4 P2 128.69(14) . . ?
C12 N4 H4N 115.7 . . ?
P2 N4 H4N 115.7 . . ?
N3 C12 N4 117.89(18) . . ?
N3 C12 C13 123.16(18) . . ?
N4 C12 C13 118.96(18) . . ?
C14 C13 C12 118.45(19) . . ?
C14 C13 H13 120.8 . . ?
C12 C13 H13 120.8 . . ?
C13 C14 C15 119.2(2) . . ?
C13 C14 H14 120.4 . . ?
C15 C14 H14 120.4 . . ?
C16 C15 C14 118.37(19) . . ?
C16 C15 H15 120.8 . . ?
C14 C15 H15 120.8 . . ?
N3 C16 C15 123.78(19) . . ?
N3 C16 H16 118.1 . . ?
C15 C16 H16 118.1 . . ?
C18 C17 C19 110.89(17) . . ?
C18 C17 P2 110.57(15) . . ?
C19 C17 P2 110.90(14) . . ?
C18 C17 H17 108.1 . . ?
C19 C17 H17 108.1 . . ?
P2 C17 H17 108.1 . . ?
C17 C18 H18A 109.5 . . ?
C17 C18 H18B 109.5 . . ?
H18A C18 H18B 109.5 . . ?
C17 C18 H18C 109.5 . . ?
H18A C18 H18C 109.5 . . ?
H18B C18 H18C 109.5 . . ?
C17 C19 H19A 109.5 . . ?
C17 C19 H19B 109.5 . . ?
H19A C19 H19B 109.5 . . ?
C17 C19 H19C 109.5 . . ?
H19A C19 H19C 109.5 . . ?
H19B C19 H19C 109.5 . . ?
C21 C20 C22 113.11(19) . . ?
C21 C20 P2 113.90(14) . . ?
C22 C20 P2 110.79(14) . . ?
C21 C20 H20 106.1 . . ?
C22 C20 H20 106.1 . . ?
P2 C20 H20 106.1 . . ?
C20 C21 H21A 109.5 . . ?
C20 C21 H21B 109.5 . . ?
H21A C21 H21B 109.5 . . ?
C20 C21 H21C 109.5 . . ?
H21A C21 H21C 109.5 . . ?
H21B C21 H21C 109.5 . . ?
C20 C22 H22A 109.5 . . ?
C20 C22 H22B 109.5 . . ?
H22A C22 H22B 109.5 . . ?
C20 C22 H22C 109.5 . . ?
H22A C22 H22C 109.5 . . ?
H22B C22 H22C 109.5 . . ?
F6 P3 F4 91.57(15) . . ?
F6 P3 F3 90.03(13) . . ?
F4 P3 F3 178.35(15) . . ?
F6 P3 F5 178.93(13) . . ?
F4 P3 F5 89.43(13) . . ?
F3 P3 F5 88.97(14) . . ?
F6 P3 F1 90.25(12) . . ?
F4 P3 F1 90.09(11) . . ?
F3 P3 F1 89.50(10) . . ?
F5 P3 F1 90.13(12) . . ?
F6 P3 F2 90.41(12) . . ?
F4 P3 F2 90.53(12) . . ?
F3 P3 F2 89.86(11) . . ?
F5 P3 F2 89.20(11) . . ?
F1 P3 F2 179.08(13) . . ?

loop_
_geom_bond_atom_site_label_1
_geom_bond_atom_site_label_2
_geom_bond_distance
_geom_bond_site_symmetry_2
_geom_bond_publ_flag
Cu1 N1 2.1398(19) . ?
Cu1 N3 2.1628(18) . ?
Cu1 S1 2.2602(8) . ?
Cu1 S2 2.2706(7) . ?
S1 P1 1.9860(7) . ?
P1 N2 1.676(2) . ?
P1 C6 1.830(2) . ?
P1 C9 1.8337(18) . ?
N1 C1 1.345(3) . ?
N1 C5 1.357(3) . ?
N2 C1 1.394(3) . ?
N2 H2N 0.8800 . ?
C1 C2 1.398(3) . ?
C2 C3 1.384(3) . ?
C2 H2 0.9500 . ?
C3 C4 1.399(3) . ?
C3 H3 0.9500 . ?
C4 C5 1.372(3) . ?
C4 H4 0.9500 . ?
C5 H5 0.9500 . ?
C6 C7 1.530(3) . ?
C6 C8 1.543(3) . ?
C6 H6 1.0000 . ?
C7 H7A 0.9800 . ?
C7 H7B 0.9800 . ?
C7 H7C 0.9800 . ?
C8 H8A 0.9800 . ?
C8 H8B 0.9800 . ?
C8 H8C 0.9800 . ?
C9 C10 1.529(3) . ?
C9 C11 1.536(3) . ?
C9 H9 1.0000 . ?
C10 H10A 0.9800 . ?
C10 H10B 0.9800 . ?
C10 H10C 0.9800 . ?
C11 H11A 0.9800 . ?
C11 H11B 0.9800 . ?
C11 H11C 0.9800 . ?
S2 P2 1.9863(7) . ?
P2 N4 1.678(2) . ?
P2 C17 1.826(2) . ?
P2 C20 1.8354(18) . ?
N3 C12 1.345(3) . ?
N3 C16 1.359(3) . ?
N4 C12 1.396(2) . ?
N4 H4N 0.8800 . ?
C12 C13 1.396(3) . ?
C13 C14 1.385(3) . ?
C13 H13 0.9500 . ?
C14 C15 1.399(3) . ?
C14 H14 0.9500 . ?
C15 C16 1.371(3) . ?
C15 H15 0.9500 . ?
C16 H16 0.9500 . ?
C17 C18 1.529(3) . ?
C17 C19 1.541(3) . ?
C17 H17 1.0000 . ?
C18 H18A 0.9800 . ?
C18 H18B 0.9800 . ?
C18 H18C 0.9800 . ?
C19 H19A 0.9800 . ?
C19 H19B 0.9800 . ?
C19 H19C 0.9800 . ?
C20 C21 1.529(3) . ?
C20 C22 1.536(3) . ?
C20 H20 1.0000 . ?
C21 H21A 0.9800 . ?
C21 H21B 0.9800 . ?
C21 H21C 0.9800 . ?
C22 H22A 0.9800 . ?
C22 H22B 0.9800 . ?
C22 H22C 0.9800 . ?
P3 F6 1.578(2) . ?
P3 F4 1.587(2) . ?
P3 F3 1.6019(19) . ?
P3 F5 1.608(2) . ?
P3 F1 1.6137(18) . ?
P3 F2 1.6205(18) . ?

loop_
_geom_hbond_atom_site_label_D
_geom_hbond_atom_site_label_H
_geom_hbond_atom_site_label_A
_geom_hbond_distance_DH
_geom_hbond_distance_HA
_geom_hbond_distance_DA
_geom_hbond_angle_DHA
_geom_hbond_site_symmetry_A
N2 H2N F1 0.88 2.12 2.980(3) 165.7 .
N2 H2N F3 0.88 2.52 3.178(3) 131.9 .
C2 H2 F1 0.95 2.58 3.343(3) 137.1 .
N4 H4N F2 0.88 2.06 2.925(3) 166.6 1_545
N4 H4N F5 0.88 2.58 3.206(3) 128.7 1_545
C13 H13 F2 0.95 2.55 3.313(3) 137.1 1_545

loop_
_geom_torsion_atom_site_label_1
_geom_torsion_atom_site_label_2
_geom_torsion_atom_site_label_3
_geom_torsion_atom_site_label_4
_geom_torsion
_geom_torsion_site_symmetry_1
_geom_torsion_site_symmetry_2
_geom_torsion_site_symmetry_3
_geom_torsion_site_symmetry_4
_geom_torsion_publ_flag
N1 Cu1 S1 P1 -20.31(7) . . . . ?
N3 Cu1 S1 P1 -116.13(7) . . . . ?
S2 Cu1 S1 P1 113.91(3) . . . . ?
Cu1 S1 P1 N2 53.02(7) . . . . ?
Cu1 S1 P1 C6 166.69(8) . . . . ?
Cu1 S1 P1 C9 -67.34(9) . . . . ?
N3 Cu1 N1 C1 86.12(18) . . . . ?
S1 Cu1 N1 C1 -23.37(19) . . . . ?
S2 Cu1 N1 C1 -166.59(16) . . . . ?
N3 Cu1 N1 C5 -58.53(15) . . . . ?
S1 Cu1 N1 C5 -168.02(14) . . . . ?
S2 Cu1 N1 C5 48.76(16) . . . . ?
C6 P1 N2 C1 -179.09(19) . . . . ?
C9 P1 N2 C1 65.0(2) . . . . ?
S1 P1 N2 C1 -60.0(2) . . . . ?
C5 N1 C1 N2 179.9(2) . . . . ?
Cu1 N1 C1 N2 37.5(3) . . . . ?
C5 N1 C1 C2 0.7(3) . . . . ?
Cu1 N1 C1 C2 -141.7(2) . . . . ?
P1 N2 C1 N1 3.4(3) . . . . ?
P1 N2 C1 C2 -177.41(18) . . . . ?
N1 C1 C2 C3 1.4(4) . . . . ?
N2 C1 C2 C3 -177.7(2) . . . . ?
C1 C2 C3 C4 -2.6(4) . . . . ?
C2 C3 C4 C5 1.6(4) . . . . ?
C1 N1 C5 C4 -1.7(4) . . . . ?
Cu1 N1 C5 C4 145.2(2) . . . . ?
C3 C4 C5 N1 0.6(4) . . . . ?
N2 P1 C6 C7 -172.13(16) . . . . ?
C9 P1 C6 C7 -61.19(19) . . . . ?
S1 P1 C6 C7 65.90(17) . . . . ?
N2 P1 C6 C8 65.10(18) . . . . ?
C9 P1 C6 C8 176.04(17) . . . . ?
S1 P1 C6 C8 -56.87(18) . . . . ?
N2 P1 C9 C10 -162.95(17) . . . . ?
C6 P1 C9 C10 88.40(19) . . . . ?
S1 P1 C9 C10 -37.13(19) . . . . ?
N2 P1 C9 C11 68.0(2) . . . . ?
C6 P1 C9 C11 -40.6(2) . . . . ?
S1 P1 C9 C11 -166.17(17) . . . . ?
N1 Cu1 S2 P2 -116.36(6) . . . . ?
N3 Cu1 S2 P2 -20.46(7) . . . . ?
S1 Cu1 S2 P2 110.36(4) . . . . ?
Cu1 S2 P2 N4 54.80(7) . . . . ?
Cu1 S2 P2 C17 168.74(8) . . . . ?
Cu1 S2 P2 C20 -65.09(9) . . . . ?
N1 Cu1 N3 C12 85.98(19) . . . . ?
S1 Cu1 N3 C12 -165.88(17) . . . . ?
S2 Cu1 N3 C12 -24.7(2) . . . . ?
N1 Cu1 N3 C16 -59.78(17) . . . . ?
S1 Cu1 N3 C16 48.36(18) . . . . ?
S2 Cu1 N3 C16 -170.50(16) . . . . ?
C17 P2 N4 C12 178.46(19) . . . . ?
C20 P2 N4 C12 62.5(2) . . . . ?
S2 P2 N4 C12 -62.1(2) . . . . ?
C16 N3 C12 N4 -177.1(2) . . . . ?
Cu1 N3 C12 N4 39.0(3) . . . . ?
C16 N3 C12 C13 2.6(3) . . . . ?
Cu1 N3 C12 C13 -141.3(2) . . . . ?
P2 N4 C12 N3 3.4(3) . . . . ?
P2 N4 C12 C13 -176.34(18) . . . . ?
N3 C12 C13 C14 -0.6(4) . . . . ?
N4 C12 C13 C14 179.1(2) . . . . ?
C12 C13 C14 C15 -1.6(4) . . . . ?
C13 C14 C15 C16 1.5(4) . . . . ?
C12 N3 C16 C15 -2.7(4) . . . . ?
Cu1 N3 C16 C15 145.3(2) . . . . ?
C14 C15 C16 N3 0.6(4) . . . . ?
N4 P2 C17 C18 -169.38(16) . . . . ?
C20 P2 C17 C18 -58.51(18) . . . . ?
S2 P2 C17 C18 68.62(16) . . . . ?
N4 P2 C17 C19 67.18(18) . . . . ?
C20 P2 C17 C19 178.05(17) . . . . ?
S2 P2 C17 C19 -54.82(18) . . . . ?
N4 P2 C20 C21 -164.39(17) . . . . ?
C17 P2 C20 C21 86.87(19) . . . . ?
S2 P2 C20 C21 -39.01(19) . . . . ?
N4 P2 C20 C22 66.75(19) . . . . ?
C17 P2 C20 C22 -42.0(2) . . . . ?
S2 P2 C20 C22 -167.86(15) . . . . ?
